data_1008927
loop_
_publ_author_name
'Bertaut, F.'
'Delapalme, A.'
'Bassi, G.'

_publ_section_title
;
 Structure magnetique de \b-FeNaO~2~. Raffinement des param\`eters atomiques
;
_journal_coden_ASTM COREAF
_journal_name_full
;
 Comptes Rendus Hebdomadaires des Seances de l'Academie des Sciences
;
_journal_page_first 421
_journal_page_last 424
_journal_volume 257
_journal_year 1963
_chemical_formula_structural 'Fe Na O2'
_chemical_formula_sum 'Fe Na O2'
_chemical_name_systematic 'Iron(III) sodium oxide - $-beta'
_space_group_IT_number 33
_symmetry_cell_setting orthorhombic
_symmetry_Int_Tables_number 33
_symmetry_space_group_name_Hall 'P 2c -2n'
_symmetry_space_group_name_H-M 'P n a 21'
_cell_angle_alpha 90
_cell_angle_beta 90
_cell_angle_gamma 90
_cell_formula_units_Z 4
_cell_length_a 5.672
_cell_length_b 7.136
_cell_length_c 5.377
_cell_volume 217.6
_cod_database_code 1008927

loop_
_symmetry_equiv_pos_as_xyz
x,y,z
-x,-y,1/2+z
1/2-x,1/2+y,1/2+z
1/2+x,1/2-y,z

loop_
_atom_site_label
_atom_site_type_symbol
_atom_site_symmetry_multiplicity
_atom_site_Wyckoff_symbol
_atom_site_fract_x
_atom_site_fract_y
_atom_site_fract_z
_atom_site_occupancy
_atom_site_attached_hydrogens
_atom_site_calc_flag
Fe1 Fe3+ 4 a 0.062 0.13 0. 1. 0 d
Na1 Na1+ 4 a 0.416 0.151 0.489 1. 0 d
O1 O2- 4 a 0.043 0.084 0.339 1. 0 d
O2 O2- 4 a 0.38 0.153 -0.073 1. 0 d

loop_
_atom_type_symbol
_atom_type_oxidation_number
Fe3+ 3.000
Na1+ 1.000
O2- -2.000
